data_4124659
loop_
_publ_author_name
'la Valle, D.E.'
'Steele, R.M.'
'Wilkinson, M.K.'
'Yakel, H.L.jr.'

_publ_section_title
;
 The preparation and crystal structure of molybdenum(III) fluoride
;
_journal_name_full 'Journal of the American Chemical Society'
_journal_page_first 2433
_journal_page_last 2434
_journal_volume 82
_journal_year 1960
_chemical_formula_sum 'F3 Mo'
_chemical_name_systematic 'Mo F3'
_space_group_IT_number 167
_symmetry_space_group_name_Hall '-P 3* 2n'
_symmetry_space_group_name_H-M 'R -3 c :R'
_cell_angle_alpha 54.72
_cell_angle_beta 54.72
_cell_angle_gamma 54.72
_cell_formula_units_Z 2
_cell_length_a 5.666
_cell_length_b 5.666
_cell_length_c 5.666
_cell_volume 112.803
_citation_journal_id_ASTM JACSAT
_cod_data_source_file laValle_JACSAT_1960_1465.cif
_cod_data_source_block F3Mo1
_cod_original_cell_volume 112.8028
_cod_original_sg_symbol_Hall '-R 3 2"c (-y+z,x+z,-x+y+z)'
_cod_original_formula_sum 'F3 Mo1'
_cod_database_code 4124659

loop_
_symmetry_equiv_pos_as_xyz
x,y,z
z,x,y
y,z,x
-y+1/2,-x+1/2,-z+1/2
-z+1/2,-y+1/2,-x+1/2
-x+1/2,-z+1/2,-y+1/2
-x,-y,-z
-z,-x,-y
-y,-z,-x
y-1/2,x-1/2,z-1/2
z-1/2,y-1/2,x-1/2
x-1/2,z-1/2,y-1/2

loop_
_atom_site_label
_atom_site_type_symbol
_atom_site_fract_x
_atom_site_fract_y
_atom_site_fract_z
_atom_site_occupancy
_atom_site_U_iso_or_equiv
F1 F-1 -0.12 0.62 0.25 1 0.0
Mo1 Mo+3 0 0 0 1 0.0
